data_1525568
loop_
_publ_author_name
'Alonso, J.A.'
'Sanz, J.'
'Paris, M.A.'
'Ibarra, J.'
'Santamaria, J.'
'Fernandez, M.T.'
'Leon, C.'
'Varez, A.'

_publ_section_title
;
 Relationship between crystal structure and Li(+)-conductivity in La0.5
 Li0.5 Ti O3 perovskite
;
_journal_name_full 'Materials Research Society Symposia Proceedings'
_journal_page_first 337
_journal_page_last 342
_journal_volume 575
_journal_year 2000
_chemical_formula_sum 'La0.5 Li0.5 O3 Ti'
_chemical_name_systematic '(La0.5 Li0.5) (Ti O3)'
_space_group_IT_number 167
_symmetry_space_group_name_Hall '-R 3 2"c'
_symmetry_space_group_name_H-M 'R -3 c :H'
_cell_angle_alpha 90
_cell_angle_beta 90
_cell_angle_gamma 120
_cell_formula_units_Z 6
_cell_length_a 5.4711
_cell_length_b 5.4711
_cell_length_c 13.404
_cell_volume 347.468
_citation_journal_id_ASTM MRSPDH
_cod_data_source_file Alonso_MRSPDH_2000_337.cif
_cod_data_source_block La0.5Li0.5O3Ti1
_cod_original_cell_volume 347.4676
_cod_original_formula_sum 'La0.5 Li0.5 O3 Ti1'
_cod_database_code 1525568

loop_
_symmetry_equiv_pos_as_xyz
x,y,z
-y,x-y,z
-x+y,-x,z
y,x,-z+1/2
-x,-x+y,-z+1/2
x-y,-y,-z+1/2
-x,-y,-z
y,-x+y,-z
x-y,x,-z
-y,-x,z-1/2
x,x-y,z-1/2
-x+y,y,z-1/2
x+2/3,y+1/3,z+1/3
-y+2/3,x-y+1/3,z+1/3
-x+y+2/3,-x+1/3,z+1/3
y+2/3,x+1/3,-z+5/6
-x+2/3,-x+y+1/3,-z+5/6
x-y+2/3,-y+1/3,-z+5/6
-x+2/3,-y+1/3,-z+1/3
y+2/3,-x+y+1/3,-z+1/3
x-y+2/3,x+1/3,-z+1/3
-y+2/3,-x+1/3,z-1/6
x+2/3,x-y+1/3,z-1/6
-x+y+2/3,y+1/3,z-1/6
x+1/3,y+2/3,z+2/3
-y+1/3,x-y+2/3,z+2/3
-x+y+1/3,-x+2/3,z+2/3
y+1/3,x+2/3,-z+7/6
-x+1/3,-x+y+2/3,-z+7/6
x-y+1/3,-y+2/3,-z+7/6
-x+1/3,-y+2/3,-z+2/3
y+1/3,-x+y+2/3,-z+2/3
x-y+1/3,x+2/3,-z+2/3
-y+1/3,-x+2/3,z+1/6
x+1/3,x-y+2/3,z+1/6
-x+y+1/3,y+2/3,z+1/6

loop_
_atom_site_label
_atom_site_type_symbol
_atom_site_fract_x
_atom_site_fract_y
_atom_site_fract_z
_atom_site_occupancy
_atom_site_U_iso_or_equiv
Li1 Li+1 0.5 0 0 0.162 0.0
La1 La+3 0 0 0.25 0.504 0.0
O1 O-2 0.5321 0 0.25 1 0.0
Ti1 Ti+4 0 0 0 1 0.0
